data_2005480
loop_
_publ_author_name
'Elerman, Y.'
'Kabak, M.'
'Tahir, M. N.'

_publ_section_title
;
 Bis(<i>N</i>-2-propylsalicylideneamino-<i>N</i>,<i>O</i>)cobalt(II)
;
_journal_issue 10
_journal_name_full 'Acta Crystallographica Section C'
_journal_page_first 2434
_journal_page_last 2436
_journal_paper_doi 10.1107/S0108270196007111
_journal_volume 52
_journal_year 1996
_chemical_formula_iupac '[Co (C10 H12 N O)2]'
_chemical_formula_moiety 'C20 H24 Co N2 O2'
_chemical_formula_sum 'C20 H24 Co N2 O2'
_chemical_formula_weight 383.36
_chemical_name_systematic
;
Bis[N-2-propylsalicylideneamino]cobalt(II)
;
_space_group_crystal_system orthorhombic
_space_group_IT_number 61
_space_group_name_Hall '-P 2ac 2ab'
_space_group_name_H-M_alt 'P b c a'
_cell_angle_alpha 90.0
_cell_angle_beta 90.0
_cell_angle_gamma 90.0
_cell_formula_units_Z 8
_cell_length_a 13.2001(12)
_cell_length_b 19.4239(15)
_cell_length_c 15.1868(13)
_cell_measurement_reflns_used 25
_cell_measurement_temperature 297
_cell_measurement_theta_max 18.1
_cell_measurement_theta_min 10.1
_cell_volume 3893.9(6)
_computing_cell_refinement 'CAD-4 Software'
_computing_data_collection 'CAD-4 Software (Enraf-Nonius, 1993)'
_computing_data_reduction 'CAD-4 Software'
_computing_structure_refinement 'MolEN (Fair, 1990)'
_computing_structure_solution 'SIMPEL (Perchar & Schenk, 1987)'
_diffrn_ambient_temperature 297
_diffrn_measurement_device 'Enraf-Nonius CAD-4 diffractometer'
_diffrn_measurement_method \w/2\q
_diffrn_radiation_monochromator graphite
_diffrn_radiation_source xray_tube
_diffrn_radiation_type 'Mo K\a'
_diffrn_radiation_wavelength 0.71073
_diffrn_reflns_av_R_equivalents 0.000
_diffrn_reflns_limit_h_max 16
_diffrn_reflns_limit_h_min 0
_diffrn_reflns_limit_k_max 24
_diffrn_reflns_limit_k_min 0
_diffrn_reflns_limit_l_max 18
_diffrn_reflns_limit_l_min 0
_diffrn_reflns_number 3234
_diffrn_reflns_theta_max 26.3
_diffrn_reflns_theta_min 2.1
_diffrn_standards_decay_% 1
_diffrn_standards_interval_time 120
_diffrn_standards_number 3
_exptl_absorpt_coefficient_mu 0.89
_exptl_absorpt_correction_T_max 0.79
_exptl_absorpt_correction_T_min 0.72
_exptl_absorpt_correction_type
;empirical, \y-scan (Kopfmann & Huber, 1968; North, Phillips and Mathews,
 1968)
;
_exptl_crystal_colour red
_exptl_crystal_density_diffrn 1.308
_exptl_crystal_density_meas ?
_exptl_crystal_description prism
_exptl_crystal_size_max 0.35
_exptl_crystal_size_mid 0.30
_exptl_crystal_size_min 0.30
_refine_diff_density_max .23
_refine_diff_density_min -.14
_refine_ls_extinction_coef none
_refine_ls_extinction_method none
_refine_ls_goodness_of_fit_obs 1.27
_refine_ls_hydrogen_treatment 'H atoms riding with fixed U~iso~ = 0.1\%A^2^'
_refine_ls_matrix_type full
_refine_ls_number_parameters 226
_refine_ls_number_reflns 2156
_refine_ls_R_factor_obs .035
_refine_ls_shift/esd_max .003
_refine_ls_shift/esd_mean .001
_refine_ls_structure_factor_coef F
_refine_ls_weighting_details 'w = 1/[\s^2^(F)]'
_refine_ls_weighting_scheme calc
_refine_ls_wR_factor_obs .040
_reflns_number_observed 2156
_reflns_number_total 3234
_reflns_observed_criterion I>3\s(I)
_cod_data_source_file cf1056.cif
_cod_data_source_block a
_cod_depositor_comments
;
 Changing the space group from 'P 2ac 2ab' to '-P 2ac 2ab' after consulting
 the original publication. All related space group information was
 changed accordingly.

 Antanas Vaitkus,
 2017-07-07

The following automatic conversions were performed:

'_exptl_crystal_density_meas' value 'none' was changed to '?' - the
value is perceived as not measured.

Automatic conversion script
Id: cif_fix_values 3008 2015-01-20 13:52:24Z robertas 

The following automatic conversions were performed:

'_refine_ls_weighting_scheme' value '1/[\s^2^(F)]' was changed to
'calc'. New tag '_refine_ls_weighting_details' was created. The value
of the new tag was set to 'w = 1/[\s^2^(F)]'.

Automatic conversion script
Id: cif_fix_values 3143 2015-03-26 13:38:13Z robertas 
;
_cod_original_cell_volume 3893.9(4)
_cod_database_code 2005480

loop_
_space_group_symop_id
_space_group_symop_operation_xyz
1 x,y,z
2 -x+1/2,-y,z+1/2
3 x+1/2,-y+1/2,-z
4 -x,y+1/2,-z+1/2
5 -x,-y,-z
6 x+1/2,y,-z+1/2
7 -x+1/2,y+1/2,z
8 x,-y+1/2,z+1/2

loop_
_atom_site_aniso_label
_atom_site_aniso_U_11
_atom_site_aniso_U_22
_atom_site_aniso_U_33
_atom_site_aniso_U_12
_atom_site_aniso_U_13
_atom_site_aniso_U_23
_atom_site_aniso_type_symbol
Co 0.0290(10) 0.0520(10) 0.0440(10) -0.0010(10) -0.0040(10) -0.0080(10) Co
O1 0.0320(10) 0.0620(10) 0.0650(10) 0.0050(10) -0.0050(10) -0.0250(10) O
O2 0.0370(10) 0.0680(10) 0.0480(10) -0.0110(10) -0.0020(10) -0.0020(10) O
N1 0.0310(10) 0.0430(10) 0.0420(10) 0.0010(10) 0.0000(10) -0.0030(10) N
N2 0.0360(10) 0.0480(10) 0.0430(10) -0.0010(10) -0.0040(10) -0.0040(10) N
C1 0.0340(10) 0.057(2) 0.0380(10) -0.001(2) 0.0040(10) -0.0140(10) C
C2 0.043(2) 0.057(2) 0.057(2) 0.007(2) 0.001(2) -0.017(2) C
C3 0.062(2) 0.055(2) 0.054(2) -0.007(2) 0.000(2) -0.019(2) C
C4 0.048(2) 0.068(2) 0.057(2) -0.013(2) -0.006(2) -0.014(2) C
C5 0.035(2) 0.066(2) 0.043(2) -0.006(2) -0.0060(10) 0.001(2) C
C6 0.0300(10) 0.052(2) 0.0330(10) -0.0010(10) -0.0010(10) -0.0050(10) C
C7 0.0300(10) 0.048(2) 0.038(2) 0.0020(10) -0.0010(10) 0.0040(10) C
C8 0.041(2) 0.045(2) 0.061(2) 0.0030(10) -0.007(2) 0.002(2) C
C9 0.097(3) 0.054(2) 0.065(2) 0.018(2) -0.005(2) -0.017(2) C
C10 0.075(2) 0.053(2) 0.100(3) -0.006(2) -0.003(2) 0.014(2) C
C11 0.0300(10) 0.046(2) 0.058(2) 0.0080(10) -0.0010(10) -0.007(2) C
C12 0.038(2) 0.056(2) 0.077(2) -0.003(2) 0.001(2) 0.002(2) C
C13 0.046(2) 0.056(2) 0.104(3) -0.009(2) -0.008(2) 0.003(2) C
C14 0.054(2) 0.056(2) 0.104(3) -0.010(2) -0.033(2) -0.014(2) C
C15 0.051(2) 0.058(2) 0.071(2) 0.001(2) -0.023(2) -0.008(2) C
C16 0.0340(10) 0.044(2) 0.055(2) 0.0050(10) -0.0100(10) -0.006(2) C
C17 0.047(2) 0.047(2) 0.049(2) 0.0070(10) -0.010(2) 0.000(2) C
C18 0.061(2) 0.054(2) 0.054(2) -0.005(2) -0.003(2) 0.005(2) C
C19 0.092(3) 0.057(2) 0.127(4) 0.010(2) 0.004(3) 0.020(2) C
C20 0.065(2) 0.066(2) 0.072(2) -0.015(2) 0.011(2) 0.003(2) C

loop_
_atom_site_label
_atom_site_fract_x
_atom_site_fract_y
_atom_site_fract_z
_atom_site_U_iso_or_equiv
_atom_site_thermal_displace_type
_atom_site_type_symbol
Co 0.45644(3) 0.19228(2) 0.61781(3) 0.042(1) Uani Co
O1 0.4687(1) 0.2759(1) 0.6820(1) 0.053(1) Uani O
O2 0.3488(1) 0.1307(1) 0.6473(1) 0.051(1) Uani O
N1 0.5928(2) 0.1549(1) 0.6493(2) 0.039(1) Uani N
N2 0.4141(2) 0.2085(1) 0.4942(2) 0.042(1) Uani N
C1 0.5523(2) 0.2993(2) 0.7187(2) 0.043(1) Uani C
C2 0.5520(2) 0.3662(2) 0.7544(2) 0.052(2) Uani C
C3 0.6356(3) 0.3941(2) 0.7936(2) 0.057(2) Uani C
C4 0.7246(2) 0.3564(2) 0.8001(2) 0.058(2) Uani C
C5 0.7279(2) 0.2911(2) 0.7675(2) 0.048(2) Uani C
C6 0.6432(2) 0.2606(2) 0.7256(2) 0.038(1) Uani C
C7 0.6557(2) 0.1915(2) 0.6941(2) 0.039(2) Uani C
C8 0.6235(2) 0.0840(2) 0.6235(2) 0.049(2) Uani C
C9 0.6150(3) 0.0763(2) 0.5252(2) 0.072(2) Uani C
C10 0.5597(3) 0.0327(2) 0.6720(3) 0.076(2) Uani C
C11 0.2874(2) 0.1018(2) 0.5898(2) 0.045(2) Uani C
C12 0.2203(2) 0.0504(2) 0.6200(2) 0.057(2) Uani C
C13 0.1538(2) 0.0184(2) 0.5646(3) 0.069(2) Uani C
C14 0.1501(3) 0.0348(2) 0.4770(3) 0.071(2) Uani C
C15 0.2140(2) 0.0846(2) 0.4445(2) 0.060(2) Uani C
C16 0.2843(2) 0.1183(1) 0.4993(2) 0.044(2) Uani C
C17 0.3438(2) 0.1719(1) 0.4583(2) 0.048(2) Uani C
C18 0.4577(3) 0.2651(2) 0.4396(2) 0.056(2) Uani C
C19 0.4054(3) 0.3322(2) 0.4643(3) 0.092(3) Uani C
C20 0.5707(3) 0.2688(2) 0.4548(2) 0.068(2) Uani C
H2 0.497 0.392 0.744 0.100 Uiso H
H3 0.630 0.438 0.811 0.100 Uiso H
H4 0.776 0.371 0.833 0.100 Uiso H
H5 0.786 0.263 0.775 0.100 Uiso H
H7 0.716 0.170 0.712 0.100 Uiso H
H8 0.690 0.080 0.645 0.100 Uiso H
H91 0.655 0.113 0.490 0.100 Uiso H
H92 0.628 0.028 0.512 0.100 Uiso H
H93 0.546 0.080 0.504 0.100 Uiso H
H101 0.553 0.040 0.735 0.100 Uiso H
H102 0.487 0.036 0.655 0.100 Uiso H
H103 0.575 -0.013 0.659 0.100 Uiso H
H12 0.226 0.040 0.678 0.100 Uiso H
H13 0.108 -0.016 0.590 0.100 Uiso H
H14 0.110 0.011 0.438 0.100 Uiso H
H15 0.212 0.096 0.387 0.100 Uiso H
H17 0.326 0.183 0.398 0.100 Uiso H
H18 0.441 0.253 0.379 0.100 Uiso H
H191 0.340 0.325 0.454 0.100 Uiso H
H192 0.415 0.343 0.527 0.100 Uiso H
H193 0.432 0.369 0.421 0.100 Uiso H
H201 0.603 0.223 0.433 0.100 Uiso H
H202 0.596 0.304 0.423 0.100 Uiso H
H203 0.583 0.282 0.512 0.100 Uiso H

loop_
_atom_type_symbol
_atom_type_description
_atom_type_scat_dispersion_real
_atom_type_scat_dispersion_imag
_atom_type_scat_source
C C 0.0033 0.0016 'International Tables Vol C Tables 4.2.6.8 and 6.1.1.4'
H H 0.0000 0.0000 'International Tables Vol C Tables 4.2.6.8 and 6.1.1.4'
N N 0.0061 0.0033 'International Tables Vol C Tables 4.2.6.8 and 6.1.1.4'
O O 0.0106 0.0060 'International Tables Vol C Tables 4.2.6.8 and 6.1.1.4'
Co Co ? ? 'International Tables Vol C Tables 4.2.6.8 and 6.1.1.4'

loop_
_geom_angle_atom_site_label_1
_geom_angle_atom_site_label_2
_geom_angle_atom_site_label_3
_geom_angle
_geom_angle_publ_flag
O1 Co O2 118.53(9) y
O1 Co N1 96.35(9) y
O1 Co N2 111.93(9) y
O2 Co N1 112.72(9) y
O2 Co N2 96.43(9) y
N1 Co N2 122.60(10) y
Co O1 C1 125.7(2) y
Co O2 C11 124.7(2) y
Co N1 C7 120.5(2) y
Co N1 C8 121.2(2) y
C7 N1 C8 118.3(2) y
Co N2 C17 121.0(2) y
Co N2 C18 122.3(2) y
C17 N2 C18 116.7(2) y
O1 C1 C2 118.7(3) no
O1 C1 C6 123.7(3) no
C2 C1 C6 117.6(3) no
C1 C2 C3 122.2(3) no
C2 C3 C4 120.3(3) no
O2 C11 C12 118.2(3) no
O2 C11 C16 124.5(3) no
C12 C11 C16 117.3(3) no
C11 C12 C13 121.7(3) no
C12 C13 C14 121.1(3) no
C13 C14 C15 119.3(3) no
C14 C15 C16 121.3(3) no
C3 C4 C5 119.5(3) no
C4 C5 C6 121.9(3) no
C1 C6 C5 118.6(3) no
C1 C6 C7 124.6(2) no
C5 C6 C7 116.8(2) no
N1 C7 C6 128.2(2) no
N1 C8 C9 109.4(2) no
N1 C8 C10 109.4(3) no
C9 C8 C10 112.3(3) no
C11 C16 C15 119.3(3) no
C11 C16 C17 124.5(3) no
C15 C16 C17 116.0(3) no
N2 C17 C16 127.3(3) no
N2 C18 C19 108.6(3) no
N2 C18 C20 109.3(3) no
C19 C18 C20 111.7(3) no

loop_
_geom_bond_atom_site_label_1
_geom_bond_atom_site_label_2
_geom_bond_distance
_geom_bond_publ_flag
Co O1 1.901(2) y
Co O2 1.910(2) y
Co N1 1.999(2) y
Co N2 1.984(2) y
O1 C1 1.317(3) y
O2 C11 1.318(4) y
N1 C7 1.288(4) y
N1 C8 1.489(4) y
N2 C17 1.290(4) y
N2 C18 1.492(4) y
C1 C2 1.408(4) y
C1 C6 1.421(4) no
C2 C3 1.366(5) no
C3 C4 1.389(5) no
C4 C5 1.361(4) no
C6 C7 1.435(4) no
C5 C6 1.416(4) no
C8 C9 1.505(5) no
C8 C10 1.498(5) no
C11 C12 1.410(4) no
C11 C16 1.412(4) no
C12 C13 1.365(5) no
C13 C14 1.370(6) no
C14 C15 1.375(5) no
C15 C16 1.408(4) no
C16 C17 1.446(4) no
C18 C19 1.521(5) no
C18 C20 1.512(5) no

loop_
_geom_torsion_atom_site_label_1
_geom_torsion_atom_site_label_2
_geom_torsion_atom_site_label_3
_geom_torsion_atom_site_label_4
_geom_torsion
O2 Co O1 C1 130.3(2)
N1 Co O1 C1 10.1(2)
N2 Co O1 C1 -118.8(2)
O1 Co O2 C11 132.2(2)
N1 Co O2 C11 -116.5(2)
N2 Co O2 C11 12.9(2)
O1 Co N1 C7 -4.9(2)
O1 Co N1 C8 173.8(2)
O2 Co N1 C7 -129.5(2)
O2 Co N1 C8 49.3(2)
N2 Co N1 C7 116.3(2)
N2 Co N1 C8 -65.3(2)
O1 Co N2 C17 -134.4(2)
O1 Co N2 C18 42.7(2)
O2 Co N2 C17 -10.1(2)
O2 Co N2 C18 166.9(2)
N1 Co N2 C17 112.1(2)
N1 Co N2 C18 -70.8(2)
Co O1 C1 C2 172.1(2)
Co O1 C1 C6 -8.9(4)
Co O2 C11 C12 171.6(2)
Co O2 C11 C16 -7.9(4)
Co N1 C7 C6 -1.7(4)
C8 N1 C7 C6 179.5(3)
Co N1 C8 C9 56.8(3)
Co N1 C8 C10 -66.7(3)
C7 N1 C8 C9 -124.4(3)
C7 N1 C8 C10 112.1(3)
Co N2 C17 C16 2.6(4)
C18 N2 C17 C16 -174.6(3)
Co N2 C18 C19 -79.9(3)
Co N2 C18 C20 42.1(3)
C17 N2 C18 C19 97.3(3)
C17 N2 C18 C20 -140.7(3)
O1 C1 C2 C3 179.9(3)
C6 C1 C2 C3 0.8(5)
O1 C1 C6 C5 -179.2(3)
O1 C1 C6 C7 -0.2(4)
C2 C1 C6 C5 -0.1(4)
C2 C1 C6 C7 178.9(3)
C1 C2 C3 C4 -0.6(5)
C2 C3 C4 C5 -0.3(5)
C3 C4 C5 C6 0.9(5)
C4 C5 C6 C1 -0.8(4)
C4 C5 C6 C7 -179.8(3)
C1 C6 C7 N1 6.0(5)
C5 C6 C7 N1 -175.0(3)
O2 C11 C12 C13 179.5(3)
C16 C11 C12 C13 -0.9(4)
O2 C11 C16 C15 -178.9(3)
O2 C11 C16 C17 -3.9(5)
C12 C11 C16 C15 1.5(4)
C12 C11 C16 C17 176.6(3)
C11 C12 C13 C14 0.3(5)
C12 C13 C14 C15 -0.3(5)
C13 C14 C15 C16 0.9(5)
C14 C15 C16 C11 -1.5(5)
C14 C15 C16 C17 -177.1(3)
C11 C16 C17 N2 6.6(5)
C15 C16 C17 N2 -178.1(3)
